data_7027228
loop_
_publ_author_name
'Yonemura, Toshiaki'
'Bai, Zhi-Ping'
'Okamoto, Ken-ichi'
'Ama, Tomoharu'
'Kawaguchi, Hiroshi'
'Yasui, Takaji'
'Hidaka, Jinsai'

_publ_section_title
;
 Synthesis, characterisation and polynuclearisation reaction of
 trans(S)-[Co(aminothiolate-N,S&#x200A;)2(en)]-type cobalt(III) complexes
 with 2-aminoethanethiolate, L-cysteinate and D-penicillaminate
;
_journal_issue 13
_journal_name_full 'Journal of the Chemical Society, Dalton Transactions'
_journal_page_first 2151
_journal_paper_doi 10.1039/a809753d
_journal_year 1999
_chemical_formula_moiety 'C6 H20 Cl Co N4 O4 S2 '
_chemical_formula_sum 'C6 H20 Cl Co N4 O4 S2'
_chemical_formula_weight 370.75
_space_group_IT_number 43
_symmetry_cell_setting orthorhombic
_symmetry_Int_Tables_number 43
_symmetry_space_group_name_Hall 'F 2 -2d'
_symmetry_space_group_name_H-M 'F d d 2'
_audit_creation_date 'Wed Mar 31 14:10:50 1999'
_audit_creation_method 'from TEXRAY.INF file'
_cell_angle_alpha 90
_cell_angle_beta 90
_cell_angle_gamma 90
_cell_formula_units_Z 8
_cell_length_a 10.5077(6)
_cell_length_b 17.108(1)
_cell_length_c 15.7022(6)
_cell_measurement_reflns_used 25
_cell_measurement_temperature 296
_cell_measurement_theta_max 11.0
_cell_measurement_theta_min 10.0
_cell_volume 2822.7(3)
_computing_cell_refinement 'Enraf Nonius CAD4 Diffractometer '
_computing_data_collection 'Enraf Nonius CAD4 Diffractometer'
_computing_data_reduction teXsan
_computing_publication_material teXsan
_computing_structure_refinement teXsan
_computing_structure_solution SHELXS86
_diffrn_ambient_temperature 296
_diffrn_measurement_device 'Enraf Nonius CAD4'
_diffrn_measurement_method '\w-\2q scan'
_diffrn_radiation_detector 'scintillation counter'
_diffrn_radiation_monochromator graphite
_diffrn_radiation_source ' Enraf Nonius sealed tube'
_diffrn_radiation_type 'Mo K\a'
_diffrn_radiation_wavelength 0.7107
_diffrn_reflns_av_R_equivalents 0.00
_diffrn_reflns_av_sigmaI/netI 0.015
_diffrn_reflns_limit_h_max 14
_diffrn_reflns_limit_h_min -11
_diffrn_reflns_limit_k_max 23
_diffrn_reflns_limit_k_min -24
_diffrn_reflns_limit_l_max 12
_diffrn_reflns_limit_l_min -22
_diffrn_reflns_number 4312
_diffrn_reflns_reduction_process 'Lp corrections applied'
_diffrn_reflns_theta_max 60.00
_diffrn_reflns_theta_min 1.00
_diffrn_standards_decay_% 0.00
_diffrn_standards_interval_count 0
_diffrn_standards_number 3
_exptl_absorpt_coefficient_mu 1.712
_exptl_absorpt_correction_T_max 0.999
_exptl_absorpt_correction_T_min 0.968
_exptl_absorpt_correction_type psi-scan
_exptl_absorpt_process_details '(North, Phillips & Mathews, 1968)'
_exptl_crystal_colour purple
_exptl_crystal_density_diffrn 1.744
_exptl_crystal_density_method 'not measured'
_exptl_crystal_description cubic
_exptl_crystal_F_000 768.00
_exptl_crystal_size_max 0.450
_exptl_crystal_size_mid 0.400
_exptl_crystal_size_min 0.380
_refine_diff_density_max 0.38
_refine_diff_density_min -2.15
_refine_ls_extinction_method none
_refine_ls_goodness_of_fit_ref 1.962
_refine_ls_hydrogen_treatment noref
_refine_ls_matrix_type full
_refine_ls_number_constraints 0
_refine_ls_number_parameters 82
_refine_ls_number_reflns 3878
_refine_ls_number_restraints 0
_refine_ls_R_factor_all 0.0395
_refine_ls_R_factor_gt 0.0395
_refine_ls_shift/su_max 0.0010
_refine_ls_shift/su_mean 0.0000
_refine_ls_structure_factor_coef F
_refine_ls_weighting_details 'w = 1/[\s^2^(Fo) + 0.00000|Fo|^2^]'
_refine_ls_weighting_scheme calc
_refine_ls_wR_factor_gt 0.0644
_refine_ls_wR_factor_ref 0.0644
_reflns_number_observed 3878
_reflns_number_total 4312
_reflns_observed_criterion >3.0sigma(I)
_cod_data_source_file 809753dsup1.cif
_cod_data_source_block 1
_cod_depositor_comments
;
The following automatic conversions were performed:
'_atom_site_calc_flags' tag replaced with '_atom_site_calc_flag' tag
as specified in the replacement file
'cod-tools/trunk/perl-scripts/inputs/replacement_tags.lst'.

Automatic conversion script
Id: cif_correct_tags 3137 2015-03-23 15:08:43Z antanas 

The following automatic conversions were performed:

'_refine_ls_weighting_scheme' value 'w = 1/[\s^2^(Fo) +
0.00000|Fo|^2^]' was changed to 'calc'. New tag
'_refine_ls_weighting_details' was created. The value of the new tag
was set to 'w = 1/[\s^2^(Fo) + 0.00000|Fo|^2^]'.

Automatic conversion script
Id: cif_fix_values 3143 2015-03-26 13:38:13Z robertas 
;
_cod_original_cell_volume 2822.7(2)
_cod_original_sg_symbol_H-M 'F d d 2      '
_cod_original_formula_sum 'C6 H20 Cl Co N4 O4 S2 '
_cod_database_code 7027228

loop_
_symmetry_equiv_pos_as_xyz
x,y,z
-x,-y,z
1/4-x,1/4+y,1/4+z
1/4+x,1/4-y,1/4+z
x,1/2+y,1/2+z
-x,1/2-y,1/2+z
1/4-x,3/4+y,3/4+z
1/4+x,3/4-y,3/4+z
1/2+x,y,1/2+z
1/2-x,-y,1/2+z
3/4-x,1/4+y,3/4+z
3/4+x,1/4-y,3/4+z
1/2+x,1/2+y,z
1/2-x,1/2-y,z
3/4-x,3/4+y,1/4+z
3/4+x,3/4-y,1/4+z

loop_
_atom_site_label
_atom_site_type_symbol
_atom_site_fract_x
_atom_site_fract_y
_atom_site_fract_z
_atom_site_U_iso_or_equiv
_atom_site_adp_type
_atom_site_occupancy
_atom_site_calc_flag
_atom_site_refinement_flags
Co(1) Co 0.0000 0.0000 0.5436 0.01763(6) Uani 1.00 d S
Cl(1) Cl -0.2500 0.2500 0.73788(6) 0.0392(2) Uani 1.00 d S
S(1) S -0.03304(4) -0.13201(2) 0.53736(3) 0.02611(8) Uani 1.00 d .
O(1) O -0.3593(2) 0.2619(2) 0.7908(2) 0.0654(6) Uani 1.00 d .
O(2) O -0.2677(3) 0.1821(2) 0.6857(3) 0.086(1) Uani 1.00 d .
N(1) N -0.1344(2) 0.00763(9) 0.4561(1) 0.0260(3) Uani 1.00 d .
N(2) N -0.1249(2) 0.01474(10) 0.63654(10) 0.0251(3) Uani 1.00 d .
C(1) C -0.1649(2) -0.1328(1) 0.4625(1) 0.0348(4) Uani 1.00 d .
C(2) C -0.1517(2) -0.0640(1) 0.4032(1) 0.0332(4) Uani 1.00 d .
C(3) C -0.0561(2) 0.0275(1) 0.7179(1) 0.0307(4) Uani 1.00 d .
H(1) H -0.2127 0.0184 0.4840 0.0312 Uiso 1.00 calc .
H(2) H -0.1137 0.0497 0.4191 0.0312 Uiso 1.00 calc .
H(5) H -0.1767 0.0589 0.6245 0.0301 Uiso 1.00 calc .
H(6) H -0.1769 -0.0305 0.6412 0.0301 Uiso 1.00 calc .
H(9) H -0.1635 -0.1800 0.4306 0.0418 Uiso 1.00 calc .
H(10) H -0.2430 -0.1292 0.4927 0.0418 Uiso 1.00 calc .
H(13) H -0.2262 -0.0591 0.3693 0.0399 Uiso 1.00 calc .
H(14) H -0.0799 -0.0711 0.3673 0.0399 Uiso 1.00 calc .
H(17) H -0.0276 0.0801 0.7215 0.0368 Uiso 1.00 calc .
H(18) H -0.1104 0.0163 0.7648 0.0368 Uiso 1.00 calc .

loop_
_atom_site_aniso_label
_atom_site_aniso_U_11
_atom_site_aniso_U_22
_atom_site_aniso_U_33
_atom_site_aniso_U_12
_atom_site_aniso_U_13
_atom_site_aniso_U_23
Co(1) 0.0164(1) 0.0194(1) 0.0170(1) 0.00176(8) 0.0000 0.0000
Cl(1) 0.0238(3) 0.0586(4) 0.0351(3) -0.0006(2) 0.0000 0.0000
S(1) 0.0308(2) 0.0208(1) 0.0267(2) 0.0010(1) -0.0002(2) 0.0018(1)
O(1) 0.0268(7) 0.121(2) 0.049(1) 0.0096(8) 0.0080(9) 0.011(1)
O(2) 0.077(2) 0.087(2) 0.094(2) -0.002(1) -0.012(1) -0.041(1)
N(1) 0.0243(7) 0.0295(6) 0.0243(7) 0.0017(5) -0.0051(6) 0.0040(5)
N(2) 0.0219(6) 0.0302(6) 0.0232(6) -0.0004(5) 0.0043(5) -0.0025(5)
C(1) 0.0359(9) 0.0319(8) 0.0367(10) -0.0083(7) -0.0058(8) -0.0019(7)
C(2) 0.0380(8) 0.0377(8) 0.0240(7) -0.0027(8) -0.0086(7) -0.0030(6)
C(3) 0.0373(9) 0.0347(8) 0.0201(7) -0.0061(7) 0.0040(6) -0.0043(6)

loop_
_geom_angle_atom_site_label_1
_geom_angle_atom_site_label_2
_geom_angle_atom_site_label_3
_geom_angle
_geom_angle_site_symmetry_1
_geom_angle_site_symmetry_2
_geom_angle_site_symmetry_3
_geom_angle_publ_flag
S(1) Co(1) S(1) 175.09(3) 1_555 1_555 2_555 yes
S(1) Co(1) N(1) 85.81(4) 1_555 1_555 1_555 yes
S(1) Co(1) N(1) 90.77(4) 1_555 1_555 2_555 yes
S(1) Co(1) N(2) 93.25(5) 1_555 1_555 1_555 yes
S(1) Co(1) N(2) 90.37(5) 1_555 1_555 2_555 yes
S(1) Co(1) N(1) 90.77(4) 2_555 1_555 1_555 yes
S(1) Co(1) N(1) 85.81(4) 2_555 1_555 2_555 yes
S(1) Co(1) N(2) 90.37(5) 2_555 1_555 1_555 yes
S(1) Co(1) N(2) 93.25(5) 2_555 1_555 2_555 yes
N(1) Co(1) N(1) 91.8(1) 1_555 1_555 2_555 yes
N(1) Co(1) N(2) 91.73(7) 1_555 1_555 1_555 yes
N(1) Co(1) N(2) 174.82(7) 1_555 1_555 2_555 yes
N(1) Co(1) N(2) 174.82(7) 2_555 1_555 1_555 yes
N(1) Co(1) N(2) 91.73(7) 2_555 1_555 2_555 yes
N(2) Co(1) N(2) 84.98(10) 1_555 1_555 2_555 yes
O(1) Cl(1) O(1) 109.0(2) 1_555 1_555 14_455 yes
O(1) Cl(1) O(2) 110.0(2) 1_555 1_555 1_555 yes
O(1) Cl(1) O(2) 108.7(2) 1_555 1_555 14_455 yes
O(1) Cl(1) O(2) 108.7(2) 14_455 1_555 1_555 yes
O(1) Cl(1) O(2) 110.0(2) 14_455 1_555 14_455 yes
O(2) Cl(1) O(2) 110.3(4) 1_555 1_555 14_455 yes
Co(1) S(1) C(1) 98.70(6) 1_555 1_555 1_555 yes
Co(1) N(1) C(2) 114.9(1) 1_555 1_555 1_555 yes
Co(1) N(1) H(1) 108.1(1) 1_555 1_555 1_555 no
Co(1) N(1) H(2) 108.1(1) 1_555 1_555 1_555 no
C(2) N(1) H(1) 108.1(2) 1_555 1_555 1_555 no
C(2) N(1) H(2) 108.1(2) 1_555 1_555 1_555 no
H(1) N(1) H(2) 109.5(2) 1_555 1_555 1_555 no
Co(1) N(2) C(3) 109.3(1) 1_555 1_555 1_555 yes
Co(1) N(2) H(5) 109.5(1) 1_555 1_555 1_555 no
Co(1) N(2) H(6) 109.5(1) 1_555 1_555 1_555 no
C(3) N(2) H(5) 109.5(1) 1_555 1_555 1_555 no
C(3) N(2) H(6) 109.5(1) 1_555 1_555 1_555 no
H(5) N(2) H(6) 109.5(2) 1_555 1_555 1_555 no
S(1) C(1) C(2) 108.9(1) 1_555 1_555 1_555 yes
S(1) C(1) H(9) 109.6(2) 1_555 1_555 1_555 no
S(1) C(1) H(10) 109.6(2) 1_555 1_555 1_555 no
C(2) C(1) H(9) 109.6(2) 1_555 1_555 1_555 no
C(2) C(1) H(10) 109.6(2) 1_555 1_555 1_555 no
H(9) C(1) H(10) 109.5(2) 1_555 1_555 1_555 no
N(1) C(2) C(1) 108.0(2) 1_555 1_555 1_555 yes
N(1) C(2) H(13) 109.8(2) 1_555 1_555 1_555 no
N(1) C(2) H(14) 109.8(2) 1_555 1_555 1_555 no
C(1) C(2) H(13) 109.8(2) 1_555 1_555 1_555 no
C(1) C(2) H(14) 109.8(2) 1_555 1_555 1_555 no
H(13) C(2) H(14) 109.5(2) 1_555 1_555 1_555 no
N(2) C(3) C(3) 106.8(1) 1_555 1_555 2_555 yes
N(2) C(3) H(17) 110.1(2) 1_555 1_555 1_555 no
N(2) C(3) H(18) 110.1(2) 1_555 1_555 1_555 no
C(3) C(3) H(17) 110.1(2) 2_555 1_555 1_555 no
C(3) C(3) H(18) 110.1(2) 2_555 1_555 1_555 no
H(17) C(3) H(18) 109.5(2) 1_555 1_555 1_555 no

loop_
_geom_bond_atom_site_label_1
_geom_bond_atom_site_label_2
_geom_bond_distance
_geom_bond_site_symmetry_1
_geom_bond_site_symmetry_2
_geom_bond_publ_flag
Co(1) S(1) 2.2871(4) 1_555 1_555 yes
Co(1) S(1) 2.2871(4) 1_555 2_555 yes
Co(1) N(1) 1.975(2) 1_555 1_555 yes
Co(1) N(1) 1.975(2) 1_555 2_555 yes
Co(1) N(2) 1.979(2) 1_555 1_555 yes
Co(1) N(2) 1.979(2) 1_555 2_555 yes
Cl(1) O(1) 1.432(2) 1_555 1_555 yes
Cl(1) O(1) 1.432(2) 1_555 14_455 yes
Cl(1) O(2) 1.435(3) 1_555 1_555 yes
Cl(1) O(2) 1.435(3) 1_555 14_455 yes
S(1) C(1) 1.817(2) 1_555 1_555 yes
N(1) C(2) 1.492(2) 1_555 1_555 yes
N(2) C(3) 1.484(2) 1_555 1_555 yes
C(1) C(2) 1.508(3) 1_555 1_555 yes
C(3) C(3) 1.509(4) 1_555 2_555 yes

loop_
_geom_contact_atom_site_label_1
_geom_contact_atom_site_label_2
_geom_contact_distance
_geom_contact_site_symmetry_1
_geom_contact_site_symmetry_2
S(1) N(1) 3.367(2) 1_555 15_445
O(1) N(1) 3.005(3) 1_555 3_455
O(1) N(2) 3.172(3) 1_555 3_455
O(1) C(1) 3.493(3) 1_555 10_455
O(1) C(2) 3.559(3) 1_555 3_455
O(2) N(2) 3.323(4) 1_555 1_555
O(2) C(3) 3.492(4) 1_555 1_555
O(2) C(2) 3.511(4) 1_555 3_455
O(2) C(3) 3.511(5) 1_555 12_454
O(2) C(1) 3.540(4) 1_555 3_455

loop_
_geom_torsion_atom_site_label_1
_geom_torsion_atom_site_label_2
_geom_torsion_atom_site_label_3
_geom_torsion_atom_site_label_4
_geom_torsion
_geom_torsion_site_symmetry_1
_geom_torsion_site_symmetry_2
_geom_torsion_site_symmetry_3
_geom_torsion_site_symmetry_4
_geom_torsion_publ_flag
Co(1) S(1) C(1) C(2) 30.3(1) 1_555 1_555 1_555 1_555 yes
Co(1) S(1) C(1) C(2) 30.3(1) 1_555 2_555 2_555 2_555 yes
Co(1) N(1) C(2) C(1) 50.8(2) 1_555 1_555 1_555 1_555 yes
Co(1) N(1) C(2) C(1) 50.8(2) 1_555 2_555 2_555 2_555 yes
Co(1) N(2) C(3) C(3) -39.9(2) 1_555 1_555 1_555 2_555 yes
Co(1) N(2) C(3) C(3) -39.9(2) 1_555 2_555 2_555 1_555 yes
S(1) Co(1) S(1) C(1) -49.58(7) 1_555 1_555 2_555 2_555 yes
S(1) Co(1) N(1) C(2) -24.6(1) 1_555 1_555 1_555 1_555 yes
S(1) Co(1) N(1) C(2) 151.9(1) 1_555 1_555 2_555 2_555 yes
S(1) Co(1) N(2) C(3) 104.6(1) 1_555 1_555 1_555 1_555 yes
S(1) Co(1) N(2) C(3) -78.7(1) 1_555 1_555 2_555 2_555 yes
S(1) C(1) C(2) N(1) -51.6(2) 1_555 1_555 1_555 1_555 yes
N(1) Co(1) S(1) C(1) -3.62(8) 1_555 1_555 1_555 1_555 yes
N(1) Co(1) S(1) C(1) -95.39(10) 1_555 1_555 2_555 2_555 yes
N(1) Co(1) N(1) C(2) 66.1(1) 1_555 1_555 2_555 2_555 yes
N(1) Co(1) N(2) C(3) -169.5(1) 1_555 1_555 1_555 1_555 yes
N(1) Co(1) N(2) C(3) -36.3(9) 1_555 1_555 2_555 2_555 yes
N(2) Co(1) S(1) C(1) 87.88(9) 1_555 1_555 1_555 1_555 yes
N(2) Co(1) S(1) C(1) 172.87(9) 1_555 1_555 2_555 2_555 yes
N(2) Co(1) N(1) C(2) -117.7(1) 1_555 1_555 1_555 1_555 yes
N(2) Co(1) N(1) C(2) -67.1(9) 1_555 1_555 2_555 2_555 yes
N(2) Co(1) N(2) C(3) 14.50(9) 1_555 1_555 2_555 2_555 yes
N(2) C(3) C(3) N(2) 51.9(3) 1_555 1_555 2_555 2_555 yes
